data_6000765
loop_
_publ_author_name
'Audebrand, N.'
'Ellner, M.'
'Mittemeijer, E. J.'

_publ_section_title
;
 Powder diffraction data for the germanides CoGe and Co5Ge7
;
_journal_name_full 'Powder Diffraction'
_journal_page_first 120
_journal_page_last 122
_journal_paper_doi 10.1017/S0885715600010964
_journal_volume 15
_journal_year 2000
_chemical_formula_sum 'Co Ge'
_space_group_name_H-M_alt 'C 1 2/m 1'
_cell_angle_alpha 90.000
_cell_angle_beta 100.889
_cell_angle_gamma 90.000
_cell_length_a 10.6300
_cell_length_b 3.8014
_cell_length_c 4.9347
_cell_volume 195.82
_cod_database_code 6000765

loop_
_atom_site_label
_atom_site_fract_x
_atom_site_fract_y
_atom_site_fract_z
? ? ? ?
